data_1508621
loop_
_publ_author_name
'Proulx, Caroline'
'Lubell, William D.'

_publ_section_title
;
 N-Amino-imidazolin-2-one peptide mimic synthesis and conformational
 analysis.
;
_journal_issue 17
_journal_name_full 'Organic letters'
_journal_page_first 4552
_journal_page_last 4555
_journal_paper_doi 10.1021/ol302021n
_journal_volume 14
_journal_year 2012
_chemical_compound_source 'Synthesized by the authors. See text'
_chemical_formula_moiety 'C24 H28 N4 O4'
_chemical_formula_sum 'C24 H28 N4 O4'
_chemical_formula_weight 436.50
_chemical_name_systematic
; 
 ? 
;
_space_group_IT_number 2
_symmetry_cell_setting triclinic
_symmetry_space_group_name_Hall '-P 1'
_symmetry_space_group_name_H-M 'P -1'
_atom_sites_solution_hydrogens geom
_atom_sites_solution_primary direct
_atom_sites_solution_secondary difmap
_audit_creation_method SHELXL-97
_cell_angle_alpha 95.3801(6)
_cell_angle_beta 90.5993(6)
_cell_angle_gamma 91.4925(6)
_cell_formula_units_Z 4
_cell_length_a 8.22449(9)
_cell_length_b 12.53894(14)
_cell_length_c 22.0629(2)
_cell_measurement_reflns_used 16226
_cell_measurement_temperature 100
_cell_measurement_theta_max 70.68
_cell_measurement_theta_min 3.54
_cell_volume 2264.28(4)
_computing_cell_refinement 'SAINT V7.68A(Bruker AXS, 2009)'
_computing_data_collection 'APEX2  (Bruker AXS, 2009)'
_computing_data_reduction 'SAINT V7.68A(Bruker AXS, 2009)'
_computing_molecular_graphics 'SHELXTL v6.12 (Bruker AXS, 2001)'
_computing_publication_material 'UdMX (Maris, 2004)'
_computing_structure_refinement 'SHELXL97 (Sheldrick, 2008)'
_computing_structure_solution 'SHELXS97 (Sheldrick, 2008)'
_diffrn_ambient_temperature 100
_diffrn_detector_area_resol_mean 8.3
_diffrn_measured_fraction_theta_full 0.969
_diffrn_measured_fraction_theta_max 0.969
_diffrn_measurement_device_type 'Bruker APEX II'
_diffrn_measurement_method \w
_diffrn_radiation_monochromator 'Quazar MX'
_diffrn_radiation_source 'Incoatec I\muS Microsource '
_diffrn_radiation_type CuK\a
_diffrn_radiation_wavelength 1.54178
_diffrn_reflns_av_R_equivalents 0.032
_diffrn_reflns_av_sigmaI/netI 0.0151
_diffrn_reflns_limit_h_max 10
_diffrn_reflns_limit_h_min -10
_diffrn_reflns_limit_k_max 14
_diffrn_reflns_limit_k_min -15
_diffrn_reflns_limit_l_max 27
_diffrn_reflns_limit_l_min -27
_diffrn_reflns_number 90165
_diffrn_reflns_theta_full 71.17
_diffrn_reflns_theta_max 71.17
_diffrn_reflns_theta_min 2.01
_exptl_absorpt_coefficient_mu 0.721
_exptl_absorpt_correction_T_max 0.9577
_exptl_absorpt_correction_T_min 0.8683
_exptl_absorpt_correction_type multi-scan
_exptl_absorpt_process_details 'Sadabs (Sheldrick, 2008)'
_exptl_crystal_colour Colorless
_exptl_crystal_density_diffrn 1.280
_exptl_crystal_density_method 'not measured'
_exptl_crystal_description Block
_exptl_crystal_F_000 928
_exptl_crystal_size_max 0.12
_exptl_crystal_size_mid 0.08
_exptl_crystal_size_min 0.06
_refine_diff_density_max 0.382
_refine_diff_density_min -0.233
_refine_diff_density_rms 0.041
_refine_ls_extinction_method none
_refine_ls_goodness_of_fit_ref 1.009
_refine_ls_hydrogen_treatment mixed
_refine_ls_matrix_type full
_refine_ls_number_parameters 601
_refine_ls_number_reflns 8490
_refine_ls_number_restraints 0
_refine_ls_restrained_S_all 1.009
_refine_ls_R_factor_all 0.0452
_refine_ls_R_factor_gt 0.0406
_refine_ls_shift/su_max 0.001
_refine_ls_shift/su_mean 0.000
_refine_ls_structure_factor_coef Fsqd
_refine_ls_weighting_details 'calc w=1/[\s^2^(Fo^2^)+(0.0671P)^2^+0.7826P] where P=(Fo^2^+2Fc^2^)/3'
_refine_ls_weighting_scheme calc
_refine_ls_wR_factor_gt 0.1080
_refine_ls_wR_factor_ref 0.1125
_reflns_number_gt 7598
_reflns_number_total 8490
_reflns_threshold_expression I>2\s(I)
_cod_data_source_file ol302021n_si_003.cif
_cod_data_source_block lube56
_cod_depositor_comments
;
The following automatic conversions were performed:

'_symmetry_cell_setting' value 'Triclinic' changed to 'triclinic'
according to /home/saulius/struct/CIF-dictionaries/cif_core.dic
dictionary named 'cif_core.dic' version 2.4.2 from 2011-04-26.

Automatic conversion script
Id: cif_fix_values 1891 2012-01-12 08:04:46Z andrius 
;
_cod_original_sg_symbol_H-M P-1
_cod_database_code 1508621

loop_
_symmetry_equiv_pos_as_xyz
'x, y, z'
'-x, -y, -z'

loop_
_atom_site_label
_atom_site_type_symbol
_atom_site_fract_x
_atom_site_fract_y
_atom_site_fract_z
_atom_site_U_iso_or_equiv
_atom_site_adp_type
_atom_site_occupancy
_atom_site_symmetry_multiplicity
_atom_site_calc_flag
_atom_site_refinement_flags
O11 O 0.90276(12) 0.59665(8) 0.87389(4) 0.0307(2) Uani 1 1 d .
O12 O 0.71516(11) 0.30796(7) 0.77145(4) 0.0266(2) Uani 1 1 d .
O13 O 0.54965(13) 0.25170(8) 0.89266(4) 0.0304(2) Uani 1 1 d .
O14 O 0.56506(13) -0.24863(8) 0.91503(5) 0.0331(2) Uani 1 1 d .
N11 N 0.73926(14) 0.46146(9) 0.90155(5) 0.0251(2) Uani 1 1 d .
H11 H 0.664(2) 0.4147(14) 0.8905(7) 0.027(4) Uiso 1 1 d .
N12 N 0.55612(13) 0.45747(8) 0.79595(5) 0.0217(2) Uani 1 1 d .
N13 N 0.43479(13) 0.29920(9) 0.78764(5) 0.0237(2) Uani 1 1 d .
N14 N 0.43039(14) 0.19398(9) 0.80250(5) 0.0251(2) Uani 1 1 d .
H14 H 0.413(2) 0.1461(14) 0.7721(8) 0.033(4) Uiso 1 1 d .
C11 C 0.9523(2) 0.34761(15) 0.93510(8) 0.0428(4) Uani 1 1 d .
H11A H 1.0224 0.3669 0.9020 0.064 Uiso 1 1 calc R
H11B H 0.8864 0.2835 0.9213 0.064 Uiso 1 1 calc R
H11C H 1.0198 0.3330 0.9701 0.064 Uiso 1 1 calc R
C12 C 0.84105(17) 0.43982(11) 0.95363(6) 0.0282(3) Uani 1 1 d .
H12 H 0.9104 0.5052 0.9658 0.034 Uiso 1 1 calc R
C13 C 0.73752(19) 0.41632(13) 1.00756(6) 0.0342(3) Uani 1 1 d .
H13A H 0.6690 0.3522 0.9966 0.051 Uiso 1 1 calc R
H13B H 0.6685 0.4774 1.0188 0.051 Uiso 1 1 calc R
H13C H 0.8083 0.4042 1.0421 0.051 Uiso 1 1 calc R
C14 C 0.78650(16) 0.53350(11) 0.86367(6) 0.0243(3) Uani 1 1 d .
C15 C 0.68614(16) 0.53968(10) 0.80476(6) 0.0237(3) Uani 1 1 d .
H15 H 0.6333 0.6109 0.8081 0.028 Uiso 1 1 calc R
C16 C 0.80278(16) 0.53783(11) 0.75064(6) 0.0260(3) Uani 1 1 d .
H16A H 0.8828 0.5981 0.7581 0.031 Uiso 1 1 calc R
H16B H 0.8635 0.4705 0.7485 0.031 Uiso 1 1 calc R
C17 C 0.71900(16) 0.54595(11) 0.68999(6) 0.0256(3) Uani 1 1 d .
C18 C 0.73584(19) 0.46615(12) 0.64287(7) 0.0342(3) Uani 1 1 d .
H18 H 0.7920 0.4031 0.6498 0.041 Uiso 1 1 calc R
C19 C 0.6711(2) 0.47777(14) 0.58551(7) 0.0408(4) Uani 1 1 d .
H19 H 0.6831 0.4226 0.5535 0.049 Uiso 1 1 calc R
C20 C 0.58912(19) 0.56934(14) 0.57482(7) 0.0381(4) Uani 1 1 d .
H20 H 0.5467 0.5776 0.5354 0.046 Uiso 1 1 calc R
C21 C 0.56923(18) 0.64876(13) 0.62180(7) 0.0334(3) Uani 1 1 d .
H21 H 0.5124 0.7115 0.6148 0.040 Uiso 1 1 calc R
C22 C 0.63273(17) 0.63638(12) 0.67918(6) 0.0286(3) Uani 1 1 d .
H22 H 0.6170 0.6905 0.7115 0.034 Uiso 1 1 calc R
C23 C 0.58490(16) 0.35072(10) 0.78315(5) 0.0225(3) Uani 1 1 d .
C24 C 0.31985(16) 0.37420(11) 0.80834(6) 0.0247(3) Uani 1 1 d .
H24 H 0.2102 0.3586 0.8182 0.030 Uiso 1 1 calc R
C25 C 0.39111(16) 0.47144(11) 0.81173(6) 0.0232(3) Uani 1 1 d .
C26 C 0.31965(17) 0.57902(11) 0.82411(6) 0.0282(3) Uani 1 1 d .
H26A H 0.2038 0.5707 0.8330 0.042 Uiso 1 1 calc R
H26B H 0.3324 0.6191 0.7883 0.042 Uiso 1 1 calc R
H26C H 0.3757 0.6181 0.8592 0.042 Uiso 1 1 calc R
C27 C 0.50170(16) 0.17635(11) 0.85672(6) 0.0252(3) Uani 1 1 d .
C28 C 0.51562(16) 0.06296(11) 0.87008(6) 0.0248(3) Uani 1 1 d .
C29 C 0.59918(19) 0.04431(12) 0.92254(7) 0.0333(3) Uani 1 1 d .
H29 H 0.6440 0.1036 0.9478 0.040 Uiso 1 1 calc R
C30 C 0.61960(19) -0.05804(12) 0.93953(7) 0.0318(3) Uani 1 1 d .
H30 H 0.6780 -0.0688 0.9757 0.038 Uiso 1 1 calc R
C31 C 0.55374(16) -0.14442(11) 0.90299(6) 0.0263(3) Uani 1 1 d .
C32 C 0.46927(19) -0.12695(12) 0.84973(7) 0.0335(3) Uani 1 1 d .
H32 H 0.4246 -0.1863 0.8245 0.040 Uiso 1 1 calc R
C33 C 0.44993(18) -0.02469(11) 0.83331(6) 0.0302(3) Uani 1 1 d .
H33 H 0.3920 -0.0138 0.7970 0.036 Uiso 1 1 calc R
C34 C 0.65007(19) -0.26984(12) 0.96920(7) 0.0318(3) Uani 1 1 d .
H34A H 0.5970 -0.2336 1.0047 0.048 Uiso 1 1 calc R
H34B H 0.7629 -0.2432 0.9675 0.048 Uiso 1 1 calc R
H34C H 0.6487 -0.3472 0.9726 0.048 Uiso 1 1 calc R
O41 O 0.12785(12) -0.10500(8) 0.52441(4) 0.0314(2) Uani 1 1 d .
O42 O 0.35682(11) 0.06761(7) 0.69631(4) 0.0252(2) Uani 1 1 d .
O43 O 0.67987(14) -0.06164(8) 0.66974(5) 0.0366(2) Uani 1 1 d .
O44 O 1.10737(15) -0.03119(11) 0.91356(5) 0.0500(3) Uani 1 1 d .
N41 N 0.16929(14) -0.09592(9) 0.62637(5) 0.0270(2) Uani 1 1 d .
H41 H 0.204(2) -0.0570(15) 0.6576(8) 0.035(4) Uiso 1 1 d .
N42 N 0.36065(13) 0.09751(8) 0.59284(5) 0.0222(2) Uani 1 1 d .
N43 N 0.58324(13) 0.13096(9) 0.64587(5) 0.0244(2) Uani 1 1 d .
N44 N 0.69824(13) 0.11889(10) 0.69091(5) 0.0256(2) Uani 1 1 d .
H44 H 0.710(2) 0.1723(15) 0.7189(8) 0.034(4) Uiso 1 1 d .
C41 C 0.2186(2) -0.23421(13) 0.69292(7) 0.0399(4) Uani 1 1 d .
H41A H 0.1533 -0.1984 0.7253 0.060 Uiso 1 1 calc R
H41B H 0.3315 -0.2072 0.6971 0.060 Uiso 1 1 calc R
H41C H 0.2150 -0.3117 0.6961 0.060 Uiso 1 1 calc R
C42 C 0.15057(17) -0.21138(11) 0.63121(6) 0.0280(3) Uani 1 1 d .
H42 H 0.2164 -0.2501 0.5987 0.034 Uiso 1 1 calc R
C43 C -0.02634(18) -0.24860(12) 0.62244(7) 0.0343(3) Uani 1 1 d .
H43A H -0.0653 -0.2324 0.5823 0.051 Uiso 1 1 calc R
H43B H -0.0924 -0.2113 0.6541 0.051 Uiso 1 1 calc R
H43C H -0.0353 -0.3260 0.6253 0.051 Uiso 1 1 calc R
C44 C 0.16005(15) -0.05308(11) 0.57311(6) 0.0246(3) Uani 1 1 d .
C45 C 0.19143(16) 0.06818(11) 0.57488(6) 0.0250(3) Uani 1 1 d .
H45 H 0.1769 0.0874 0.5322 0.030 Uiso 1 1 calc R
C46 C 0.06990(16) 0.13391(11) 0.61380(6) 0.0276(3) Uani 1 1 d .
H46A H -0.0424 0.1136 0.5998 0.033 Uiso 1 1 calc R
H46B H 0.0809 0.1185 0.6568 0.033 Uiso 1 1 calc R
C47 C 0.10090(16) 0.25222(11) 0.60900(6) 0.0274(3) Uani 1 1 d .
C48 C 0.1787(2) 0.31529(13) 0.65600(7) 0.0394(4) Uani 1 1 d .
H48 H 0.2036 0.2853 0.6929 0.047 Uiso 1 1 calc R
C49 C 0.2209(2) 0.42142(13) 0.65010(9) 0.0491(5) Uani 1 1 d .
H49 H 0.2738 0.4637 0.6829 0.059 Uiso 1 1 calc R
C50 C 0.1861(2) 0.46613(13) 0.59650(9) 0.0426(4) Uani 1 1 d .
H50 H 0.2160 0.5387 0.5921 0.051 Uiso 1 1 calc R
C51 C 0.10764(19) 0.40401(13) 0.54948(7) 0.0360(3) Uani 1 1 d .
H51 H 0.0834 0.4340 0.5126 0.043 Uiso 1 1 calc R
C52 C 0.06409(17) 0.29830(12) 0.55580(6) 0.0310(3) Uani 1 1 d .
H52 H 0.0084 0.2568 0.5234 0.037 Uiso 1 1 calc R
C53 C 0.42567(15) 0.09535(10) 0.64987(6) 0.0224(3) Uani 1 1 d .
C54 C 0.61681(16) 0.15202(11) 0.58602(6) 0.0257(3) Uani 1 1 d .
H54 H 0.7187 0.1752 0.5713 0.031 Uiso 1 1 calc R
C55 C 0.47923(16) 0.13361(10) 0.55338(6) 0.0241(3) Uani 1 1 d .
C56 C 0.44457(17) 0.14895(12) 0.48832(6) 0.0301(3) Uani 1 1 d .
H56A H 0.5448 0.1715 0.4690 0.045 Uiso 1 1 calc R
H56B H 0.3630 0.2041 0.4861 0.045 Uiso 1 1 calc R
H56C H 0.4031 0.0813 0.4672 0.045 Uiso 1 1 calc R
C57 C 0.73338(16) 0.01558(11) 0.70204(6) 0.0276(3) Uani 1 1 d .
C58 C 0.84032(16) 0.00580(11) 0.75636(6) 0.0279(3) Uani 1 1 d .
C59 C 0.84635(18) -0.09434(12) 0.77829(7) 0.0319(3) Uani 1 1 d .
H59 H 0.7878 -0.1529 0.7571 0.038 Uiso 1 1 calc R
C60 C 0.93521(18) -0.11159(13) 0.83013(7) 0.0345(3) Uani 1 1 d .
H60 H 0.9376 -0.1808 0.8443 0.041 Uiso 1 1 calc R
C61 C 1.02042(17) -0.02581(14) 0.86079(7) 0.0348(3) Uani 1 1 d .
C62 C 1.01997(18) 0.07498(13) 0.83863(7) 0.0360(3) Uani 1 1 d .
H62 H 1.0817 0.1329 0.8591 0.043 Uiso 1 1 calc R
C63 C 0.93036(17) 0.09085(12) 0.78717(7) 0.0312(3) Uani 1 1 d .
H63 H 0.9298 0.1598 0.7726 0.037 Uiso 1 1 calc R
C64 C 1.1126(3) -0.1340(2) 0.93685(11) 0.0726(7) Uani 1 1 d .
H64A H 1.0023 -0.1573 0.9470 0.109 Uiso 1 1 calc R
H64B H 1.1817 -0.1289 0.9735 0.109 Uiso 1 1 calc R
H64C H 1.1573 -0.1861 0.9060 0.109 Uiso 1 1 calc R

loop_
_atom_site_aniso_label
_atom_site_aniso_U_11
_atom_site_aniso_U_22
_atom_site_aniso_U_33
_atom_site_aniso_U_23
_atom_site_aniso_U_13
_atom_site_aniso_U_12
O11 0.0298(5) 0.0344(5) 0.0276(5) 0.0049(4) -0.0051(4) -0.0090(4)
O12 0.0258(5) 0.0256(5) 0.0284(5) 0.0021(4) -0.0021(4) 0.0020(4)
O13 0.0433(6) 0.0235(5) 0.0237(5) 0.0008(4) -0.0051(4) -0.0045(4)
O14 0.0422(6) 0.0235(5) 0.0340(5) 0.0051(4) -0.0057(4) 0.0012(4)
N11 0.0270(6) 0.0260(6) 0.0221(5) 0.0043(4) -0.0060(4) -0.0052(5)
N12 0.0234(5) 0.0216(5) 0.0204(5) 0.0035(4) -0.0031(4) -0.0017(4)
N13 0.0268(6) 0.0206(5) 0.0236(5) 0.0028(4) -0.0014(4) -0.0020(4)
N14 0.0334(6) 0.0188(5) 0.0227(5) 0.0011(4) -0.0026(4) -0.0035(5)
C11 0.0406(9) 0.0517(10) 0.0373(8) 0.0088(7) -0.0044(7) 0.0120(8)
C12 0.0300(7) 0.0308(7) 0.0238(6) 0.0051(5) -0.0079(5) -0.0032(6)
C13 0.0381(8) 0.0408(8) 0.0244(7) 0.0081(6) -0.0047(6) -0.0022(7)
C14 0.0247(6) 0.0255(7) 0.0223(6) 0.0011(5) -0.0017(5) -0.0006(5)
C15 0.0255(6) 0.0227(6) 0.0232(6) 0.0041(5) -0.0033(5) -0.0027(5)
C16 0.0245(6) 0.0281(7) 0.0261(7) 0.0066(5) -0.0007(5) -0.0020(5)
C17 0.0244(6) 0.0290(7) 0.0242(6) 0.0080(5) 0.0010(5) -0.0046(5)
C18 0.0396(8) 0.0334(8) 0.0301(7) 0.0053(6) -0.0006(6) 0.0035(6)
C19 0.0507(10) 0.0435(9) 0.0273(7) -0.0007(6) -0.0032(7) 0.0019(7)
C20 0.0380(8) 0.0529(10) 0.0242(7) 0.0092(6) -0.0053(6) 0.0001(7)
C21 0.0290(7) 0.0408(8) 0.0323(7) 0.0129(6) 0.0008(6) 0.0033(6)
C22 0.0280(7) 0.0316(7) 0.0267(7) 0.0050(5) 0.0021(5) -0.0015(6)
C23 0.0267(6) 0.0245(6) 0.0164(6) 0.0036(5) -0.0037(5) -0.0012(5)
C24 0.0243(6) 0.0269(7) 0.0228(6) 0.0023(5) -0.0004(5) -0.0006(5)
C25 0.0251(6) 0.0262(7) 0.0187(6) 0.0036(5) -0.0021(5) 0.0003(5)
C26 0.0295(7) 0.0262(7) 0.0291(7) 0.0034(5) -0.0003(5) 0.0024(5)
C27 0.0278(7) 0.0250(7) 0.0223(6) 0.0012(5) 0.0015(5) -0.0023(5)
C28 0.0279(7) 0.0240(7) 0.0225(6) 0.0026(5) 0.0028(5) -0.0012(5)
C29 0.0451(8) 0.0258(7) 0.0281(7) 0.0006(5) -0.0079(6) -0.0038(6)
C30 0.0388(8) 0.0288(7) 0.0280(7) 0.0053(5) -0.0060(6) -0.0004(6)
C31 0.0265(6) 0.0242(7) 0.0288(7) 0.0044(5) 0.0040(5) 0.0013(5)
C32 0.0430(8) 0.0243(7) 0.0323(7) 0.0005(6) -0.0071(6) -0.0040(6)
C33 0.0363(8) 0.0270(7) 0.0272(7) 0.0041(5) -0.0057(6) -0.0025(6)
C34 0.0363(8) 0.0284(7) 0.0319(7) 0.0080(6) -0.0016(6) 0.0039(6)
O41 0.0353(5) 0.0316(5) 0.0265(5) 0.0002(4) -0.0023(4) -0.0047(4)
O42 0.0259(5) 0.0261(5) 0.0231(5) 0.0011(4) 0.0000(4) -0.0015(4)
O43 0.0429(6) 0.0304(5) 0.0350(6) -0.0064(4) -0.0111(4) 0.0084(5)
O44 0.0401(6) 0.0724(9) 0.0399(6) 0.0221(6) -0.0162(5) -0.0075(6)
N41 0.0311(6) 0.0228(6) 0.0264(6) -0.0007(5) -0.0043(5) -0.0024(5)
N42 0.0210(5) 0.0209(5) 0.0245(5) 0.0018(4) -0.0029(4) 0.0009(4)
N43 0.0195(5) 0.0295(6) 0.0238(5) 0.0015(4) -0.0032(4) 0.0019(4)
N44 0.0225(5) 0.0296(6) 0.0242(6) -0.0008(5) -0.0052(4) 0.0032(5)
C41 0.0488(9) 0.0375(8) 0.0351(8) 0.0106(6) 0.0006(7) 0.0094(7)
C42 0.0309(7) 0.0236(7) 0.0299(7) 0.0041(5) 0.0025(5) 0.0018(6)
C43 0.0342(8) 0.0282(7) 0.0403(8) 0.0031(6) 0.0064(6) -0.0036(6)
C44 0.0193(6) 0.0261(7) 0.0284(7) 0.0025(5) -0.0011(5) -0.0006(5)
C45 0.0229(6) 0.0268(7) 0.0253(6) 0.0038(5) -0.0038(5) -0.0011(5)
C46 0.0230(6) 0.0307(7) 0.0293(7) 0.0043(5) -0.0015(5) 0.0029(5)
C47 0.0214(6) 0.0288(7) 0.0320(7) 0.0015(5) -0.0010(5) 0.0059(5)
C48 0.0497(9) 0.0334(8) 0.0346(8) 0.0009(6) -0.0129(7) 0.0085(7)
C49 0.0592(11) 0.0313(8) 0.0542(10) -0.0075(7) -0.0255(9) 0.0033(8)
C50 0.0397(9) 0.0259(8) 0.0627(11) 0.0064(7) -0.0045(8) 0.0027(7)
C51 0.0360(8) 0.0363(8) 0.0372(8) 0.0094(6) 0.0019(6) 0.0093(6)
C52 0.0297(7) 0.0332(7) 0.0296(7) -0.0006(6) -0.0039(5) 0.0063(6)
C53 0.0225(6) 0.0190(6) 0.0255(6) -0.0003(5) -0.0006(5) 0.0023(5)
C54 0.0225(6) 0.0281(7) 0.0270(7) 0.0043(5) 0.0023(5) 0.0038(5)
C55 0.0249(6) 0.0214(6) 0.0263(6) 0.0027(5) 0.0019(5) 0.0049(5)
C56 0.0293(7) 0.0349(8) 0.0273(7) 0.0076(6) 0.0004(5) 0.0059(6)
C57 0.0246(6) 0.0316(7) 0.0260(7) -0.0023(5) -0.0002(5) 0.0056(5)
C58 0.0241(6) 0.0331(7) 0.0264(7) 0.0003(5) 0.0005(5) 0.0066(6)
C59 0.0294(7) 0.0341(8) 0.0319(7) 0.0008(6) -0.0003(6) 0.0051(6)
C60 0.0297(7) 0.0411(8) 0.0344(8) 0.0117(6) 0.0023(6) 0.0052(6)
C61 0.0221(7) 0.0548(10) 0.0291(7) 0.0119(6) -0.0021(5) 0.0033(6)
C62 0.0264(7) 0.0442(9) 0.0367(8) 0.0026(6) -0.0069(6) -0.0014(6)
C63 0.0249(7) 0.0352(8) 0.0338(7) 0.0040(6) -0.0035(5) 0.0029(6)
C64 0.0574(12) 0.0981(18) 0.0693(14) 0.0562(13) -0.0342(10) -0.0277(12)

loop_
_atom_type_symbol
_atom_type_description
_atom_type_scat_dispersion_real
_atom_type_scat_dispersion_imag
_atom_type_scat_source
C C 0.0181 0.0091 'International Tables Vol C Tables 4.2.6.8 and 6.1.1.4'
H H 0.0000 0.0000 'International Tables Vol C Tables 4.2.6.8 and 6.1.1.4'
N N 0.0311 0.0180 'International Tables Vol C Tables 4.2.6.8 and 6.1.1.4'
O O 0.0492 0.0322 'International Tables Vol C Tables 4.2.6.8 and 6.1.1.4'

loop_
_geom_angle_atom_site_label_1
_geom_angle_atom_site_label_2
_geom_angle_atom_site_label_3
_geom_angle
_geom_angle_publ_flag
C31 O14 C34 117.69(11) y
C14 N11 C12 121.07(11) y
C14 N11 H11 120.0(11) ?
C12 N11 H11 116.6(11) ?
C23 N12 C25 109.88(11) y
C23 N12 C15 123.14(11) y
C25 N12 C15 125.68(11) y
C23 N13 N14 118.63(11) y
C23 N13 C24 109.39(11) y
N14 N13 C24 122.94(11) y
C27 N14 N13 116.15(11) y
C27 N14 H14 125.5(11) ?
N13 N14 H14 115.0(11) ?
C12 C11 H11A 109.5 ?
C12 C11 H11B 109.5 ?
H11A C11 H11B 109.5 ?
C12 C11 H11C 109.5 ?
H11A C11 H11C 109.5 ?
H11B C11 H11C 109.5 ?
N11 C12 C13 111.01(11) y
N11 C12 C11 109.63(11) y
C13 C12 C11 111.35(13) y
N11 C12 H12 108.2 ?
C13 C12 H12 108.3 ?
C11 C12 H12 108.3 ?
C12 C13 H13A 109.5 ?
C12 C13 H13B 109.5 ?
H13A C13 H13B 109.5 ?
C12 C13 H13C 109.5 ?
H13A C13 H13C 109.5 ?
H13B C13 H13C 109.5 ?
O11 C14 N11 123.84(12) y
O11 C14 C15 118.18(11) y
N11 C14 C15 117.95(11) y
N12 C15 C16 112.78(11) y
N12 C15 C14 113.35(10) y
C16 C15 C14 108.81(10) y
N12 C15 H15 107.2 ?
C16 C15 H15 107.2 ?
C14 C15 H15 107.2 ?
C17 C16 C15 113.97(11) y
C17 C16 H16A 108.8 ?
C15 C16 H16A 108.8 ?
C17 C16 H16B 108.8 ?
C15 C16 H16B 108.8 ?
H16A C16 H16B 107.7 ?
C18 C17 C22 118.76(13) y
C18 C17 C16 120.25(12) y
C22 C17 C16 120.86(12) y
C17 C18 C19 120.39(14) y
C17 C18 H18 119.8 ?
C19 C18 H18 119.8 ?
C20 C19 C18 120.37(15) y
C20 C19 H19 119.8 ?
C18 C19 H19 119.8 ?
C21 C20 C19 119.73(14) y
C21 C20 H20 120.1 ?
C19 C20 H20 120.1 ?
C20 C21 C22 119.72(14) y
C20 C21 H21 120.1 ?
C22 C21 H21 120.1 ?
C21 C22 C17 120.99(13) y
C21 C22 H22 119.5 ?
C17 C22 H22 119.5 ?
O12 C23 N12 128.25(12) y
O12 C23 N13 126.57(12) y
N12 C23 N13 105.17(11) y
C25 C24 N13 108.14(12) y
C25 C24 H24 125.9 ?
N13 C24 H24 125.9 ?
C24 C25 N12 107.15(11) y
C24 C25 C26 130.01(13) y
N12 C25 C26 122.66(12) y
C25 C26 H26A 109.5 ?
C25 C26 H26B 109.5 ?
H26A C26 H26B 109.5 ?
C25 C26 H26C 109.5 ?
H26A C26 H26C 109.5 ?
H26B C26 H26C 109.5 ?
O13 C27 N14 120.79(12) y
O13 C27 C28 122.28(12) y
N14 C27 C28 116.92(11) y
C29 C28 C33 118.58(12) y
C29 C28 C27 117.11(12) y
C33 C28 C27 124.32(12) y
C28 C29 C30 122.09(13) y
C28 C29 H29 119.0 ?
C30 C29 H29 119.0 ?
C31 C30 C29 119.00(13) y
C31 C30 H30 120.5 ?
C29 C30 H30 120.5 ?
O14 C31 C30 124.42(13) y
O14 C31 C32 115.97(12) y
C30 C31 C32 119.61(13) y
C33 C32 C31 120.81(13) y
C33 C32 H32 119.6 ?
C31 C32 H32 119.6 ?
C32 C33 C28 119.90(13) y
C32 C33 H33 120.0 ?
C28 C33 H33 120.0 ?
O14 C34 H34A 109.5 ?
O14 C34 H34B 109.5 ?
H34A C34 H34B 109.5 ?
O14 C34 H34C 109.5 ?
H34A C34 H34C 109.5 ?
H34B C34 H34C 109.5 ?
C61 O44 C64 116.65(15) y
C44 N41 C42 122.63(12) y
C44 N41 H41 118.9(12) ?
C42 N41 H41 117.6(12) ?
C53 N42 C55 109.94(10) y
C53 N42 C45 125.49(11) y
C55 N42 C45 124.57(11) y
C53 N43 N44 122.20(11) y
C53 N43 C54 110.07(11) y
N44 N43 C54 125.61(11) y
C57 N44 N43 116.93(11) y
C57 N44 H44 121.8(11) ?
N43 N44 H44 115.8(11) ?
C42 C41 H41A 109.5 ?
C42 C41 H41B 109.5 ?
H41A C41 H41B 109.5 ?
C42 C41 H41C 109.5 ?
H41A C41 H41C 109.5 ?
H41B C41 H41C 109.5 ?
N41 C42 C41 107.83(12) y
N41 C42 C43 111.08(11) y
C41 C42 C43 112.14(13) y
N41 C42 H42 108.6 ?
C41 C42 H42 108.6 ?
C43 C42 H42 108.6 ?
C42 C43 H43A 109.5 ?
C42 C43 H43B 109.5 ?
H43A C43 H43B 109.5 ?
C42 C43 H43C 109.5 ?
H43A C43 H43C 109.5 ?
H43B C43 H43C 109.5 ?
O41 C44 N41 123.83(13) y
O41 C44 C45 119.56(12) y
N41 C44 C45 116.61(11) y
N42 C45 C46 111.81(11) y
N42 C45 C44 111.24(10) y
C46 C45 C44 113.50(11) y
N42 C45 H45 106.6 ?
C46 C45 H45 106.6 ?
C44 C45 H45 106.6 ?
C47 C46 C45 110.10(11) y
C47 C46 H46A 109.6 ?
C45 C46 H46A 109.6 ?
C47 C46 H46B 109.6 ?
C45 C46 H46B 109.6 ?
H46A C46 H46B 108.2 ?
C48 C47 C52 118.40(14) y
C48 C47 C46 120.36(13) y
C52 C47 C46 121.03(13) y
C49 C48 C47 121.01(15) y
C49 C48 H48 119.5 ?
C47 C48 H48 119.5 ?
C48 C49 C50 120.15(15) y
C48 C49 H49 119.9 ?
C50 C49 H49 119.9 ?
C51 C50 C49 119.26(15) y
C51 C50 H50 120.4 ?
C49 C50 H50 120.4 ?
C50 C51 C52 120.40(14) y
C50 C51 H51 119.8 ?
C52 C51 H51 119.8 ?
C51 C52 C47 120.75(14) y
C51 C52 H52 119.6 ?
C47 C52 H52 119.6 ?
O42 C53 N42 127.83(12) y
O42 C53 N43 126.78(12) y
N42 C53 N43 105.39(11) y
C55 C54 N43 107.49(12) y
C55 C54 H54 126.3 ?
N43 C54 H54 126.3 ?
C54 C55 N42 107.07(11) y
C54 C55 C56 129.84(13) y
N42 C55 C56 123.06(12) y
C55 C56 H56A 109.5 ?
C55 C56 H56B 109.5 ?
H56A C56 H56B 109.5 ?
C55 C56 H56C 109.5 ?
H56A C56 H56C 109.5 ?
H56B C56 H56C 109.5 ?
O43 C57 N44 121.79(12) y
O43 C57 C58 122.92(13) y
N44 C57 C58 115.29(12) y
C59 C58 C63 118.32(13) y
C59 C58 C57 117.16(13) y
C63 C58 C57 124.50(13) y
C60 C59 C58 122.14(14) y
C60 C59 H59 118.9 ?
C58 C59 H59 118.9 ?
C61 C60 C59 118.63(14) y
C61 C60 H60 120.7 ?
C59 C60 H60 120.7 ?
O44 C61 C60 124.39(15) y
O44 C61 C62 115.34(14) y
C60 C61 C62 120.26(13) y
C63 C62 C61 120.33(14) y
C63 C62 H62 119.8 ?
C61 C62 H62 119.8 ?
C62 C63 C58 120.27(14) y
C62 C63 H63 119.9 ?
C58 C63 H63 119.9 ?
O44 C64 H64A 109.5 ?
O44 C64 H64B 109.5 ?
H64A C64 H64B 109.5 ?
O44 C64 H64C 109.5 ?
H64A C64 H64C 109.5 ?
H64B C64 H64C 109.5 ?

loop_
_geom_bond_atom_site_label_1
_geom_bond_atom_site_label_2
_geom_bond_distance
_geom_bond_publ_flag
O11 C14 1.2307(16) y
O12 C23 1.2295(16) y
O13 C27 1.2291(16) y
O14 C31 1.3629(16) y
O14 C34 1.4281(17) y
N11 C14 1.3399(18) y
N11 C12 1.4645(16) y
N11 H11 0.857(18) ?
N12 C23 1.3690(16) y
N12 C25 1.4158(17) y
N12 C15 1.4645(17) y
N13 C23 1.3872(17) y
N13 N14 1.3886(15) y
N13 C24 1.4004(17) y
N14 C27 1.3659(17) y
N14 H14 0.865(19) ?
C11 C12 1.522(2) y
C11 H11a 0.9800 ?
C11 H11b 0.9800 ?
C11 H11c 0.9800 ?
C12 C13 1.517(2) y
C12 H12 1.0000 ?
C13 H13a 0.9800 ?
C13 H13b 0.9800 ?
C13 H13c 0.9800 ?
C14 C15 1.5416(17) y
C15 C16 1.5382(18) y
C15 H15 1.0000 ?
C16 C17 1.5117(18) y
C16 H16a 0.9900 ?
C16 H16b 0.9900 ?
C17 C18 1.384(2) y
C17 C22 1.391(2) y
C18 C19 1.390(2) y
C18 H18 0.9500 ?
C19 C20 1.384(2) y
C19 H19 0.9500 ?
C20 C21 1.382(2) y
C20 H20 0.9500 ?
C21 C22 1.388(2) y
C21 H21 0.9500 ?
C22 H22 0.9500 ?
C24 C25 1.334(2) y
C24 H24 0.9500 ?
C25 C26 1.4883(18) y
C26 H26a 0.9800 ?
C26 H26b 0.9800 ?
C26 H26c 0.9800 ?
C27 C28 1.4858(18) y
C28 C29 1.3818(19) y
C28 C33 1.3966(19) y
C29 C30 1.384(2) y
C29 H29 0.9500 ?
C30 C31 1.383(2) y
C30 H30 0.9500 ?
C31 C32 1.397(2) y
C32 C33 1.377(2) y
C32 H32 0.9500 ?
C33 H33 0.9500 ?
C34 H34a 0.9800 ?
C34 H34b 0.9800 ?
C34 H34c 0.9800 ?
O41 C44 1.2257(17) y
O42 C53 1.2489(16) y
O43 C57 1.2169(17) y
O44 C61 1.3679(17) y
O44 C64 1.433(2) y
N41 C44 1.3392(18) y
N41 C42 1.4659(18) y
N41 H41 0.848(19) ?
N42 C53 1.3650(16) y
N42 C55 1.4081(17) y
N42 C45 1.4709(16) y
N43 C53 1.3661(17) y
N43 N44 1.3860(15) y
N43 C54 1.3994(17) y
N44 C57 1.3782(18) y
N44 H44 0.870(19) ?
C41 C42 1.521(2) y
C41 H41a 0.9800 ?
C41 H41b 0.9800 ?
C41 H41c 0.9800 ?
C42 C43 1.521(2) y
C42 H42 1.0000 ?
C43 H43a 0.9800 ?
C43 H43b 0.9800 ?
C43 H43c 0.9800 ?
C44 C45 1.5324(19) y
C45 C46 1.5310(19) y
C45 H45 1.0000 ?
C46 C47 1.512(2) y
C46 H46a 0.9900 ?
C46 H46b 0.9900 ?
C47 C48 1.384(2) y
C47 C52 1.390(2) y
C48 C49 1.385(2) y
C48 H48 0.9500 ?
C49 C50 1.386(3) y
C49 H49 0.9500 ?
C50 C51 1.381(2) y
C50 H50 0.9500 ?
C51 C52 1.384(2) y
C51 H51 0.9500 ?
C52 H52 0.9500 ?
C54 C55 1.3381(19) y
C54 H54 0.9500 ?
C55 C56 1.4914(18) y
C56 H56a 0.9800 ?
C56 H56b 0.9800 ?
C56 H56c 0.9800 ?
C57 C58 1.4953(18) y
C58 C59 1.389(2) y
C58 C63 1.400(2) y
C59 C60 1.388(2) y
C59 H59 0.9500 ?
C60 C61 1.386(2) y
C60 H60 0.9500 ?
C61 C62 1.397(2) y
C62 C63 1.380(2) y
C62 H62 0.9500 ?
C63 H63 0.9500 ?
C64 H64a 0.9800 ?
C64 H64b 0.9800 ?
C64 H64c 0.9800 ?

loop_
_geom_hbond_atom_site_label_D
_geom_hbond_atom_site_label_H
_geom_hbond_atom_site_label_A
_geom_hbond_distance_DH
_geom_hbond_distance_HA
_geom_hbond_distance_DA
_geom_hbond_angle_DHA
_geom_hbond_publ_flag
N11 H11 O13 0.857(18) 2.233(18) 3.0118(15) 150.9(15) y
N14 H14 O42 0.865(19) 1.905(19) 2.7551(15) 166.9(17) y
N41 H41 O42 0.848(19) 2.092(19) 2.8559(15) 149.6(16) y
N44 H44 O12 0.870(19) 1.966(19) 2.8258(15) 169.5(16) y

loop_
_geom_torsion_atom_site_label_1
_geom_torsion_atom_site_label_2
_geom_torsion_atom_site_label_3
_geom_torsion_atom_site_label_4
_geom_torsion
_geom_torsion_publ_flag
C23 N13 N14 C27 58.92(15) y
C24 N13 N14 C27 -84.61(15) y
C14 N11 C12 C13 144.82(13) y
C14 N11 C12 C11 -91.74(16) y
C12 N11 C14 O11 -10.9(2) y
C12 N11 C14 C15 170.95(11) y
C23 N12 C15 C16 55.12(15) y
C25 N12 C15 C16 -139.22(12) y
C23 N12 C15 C14 -69.09(15) y
C25 N12 C15 C14 96.57(14) y
O11 C14 C15 N12 177.18(12) y
N11 C14 C15 N12 -4.56(17) y
O11 C14 C15 C16 50.84(16) y
N11 C14 C15 C16 -130.90(13) y
N12 C15 C16 C17 54.60(15) y
C14 C15 C16 C17 -178.73(11) y
C15 C16 C17 C18 -121.75(14) y
C15 C16 C17 C22 62.44(17) y
C22 C17 C18 C19 1.6(2) y
C16 C17 C18 C19 -174.30(14) y
C17 C18 C19 C20 0.1(3) y
C18 C19 C20 C21 -1.1(3) y
C19 C20 C21 C22 0.5(2) y
C20 C21 C22 C17 1.2(2) y
C18 C17 C22 C21 -2.2(2) y
C16 C17 C22 C21 173.62(12) y
C25 N12 C23 O12 -175.16(12) y
C15 N12 C23 O12 -7.51(19) y
C25 N12 C23 N13 3.37(13) y
C15 N12 C23 N13 171.02(10) y
N14 N13 C23 O12 25.28(18) y
C24 N13 C23 O12 173.36(12) y
N14 N13 C23 N12 -153.28(10) y
C24 N13 C23 N12 -5.21(13) y
C23 N13 C24 C25 5.23(14) y
N14 N13 C24 C25 151.65(11) y
N13 C24 C25 N12 -2.99(14) y
N13 C24 C25 C26 172.17(12) y
C23 N12 C25 C24 -0.26(14) y
C15 N12 C25 C24 -167.52(11) y
C23 N12 C25 C26 -175.86(11) y
C15 N12 C25 C26 16.88(18) y
N13 N14 C27 O13 7.91(19) y
N13 N14 C27 C28 -172.98(11) y
O13 C27 C28 C29 -6.0(2) y
N14 C27 C28 C29 174.95(13) y
O13 C27 C28 C33 173.94(14) y
N14 C27 C28 C33 -5.2(2) y
C33 C28 C29 C30 0.1(2) y
C27 C28 C29 C30 179.96(14) y
C28 C29 C30 C31 -0.3(2) y
C34 O14 C31 C30 0.3(2) y
C34 O14 C31 C32 -179.80(12) y
C29 C30 C31 O14 -179.68(14) y
C29 C30 C31 C32 0.4(2) y
O14 C31 C32 C33 179.72(13) y
C30 C31 C32 C33 -0.4(2) y
C31 C32 C33 C28 0.2(2) y
C29 C28 C33 C32 0.0(2) y
C27 C28 C33 C32 -179.89(13) y
C53 N43 N44 C57 62.14(16) y
C54 N43 N44 C57 -99.63(15) y
C44 N41 C42 C41 162.79(13) y
C44 N41 C42 C43 -73.97(16) y
C42 N41 C44 O41 3.6(2) y
C42 N41 C44 C45 -176.75(11) y
C53 N42 C45 C46 56.34(16) y
C55 N42 C45 C46 -122.72(13) y
C53 N42 C45 C44 -71.71(15) y
C55 N42 C45 C44 109.22(13) y
O41 C44 C45 N42 -114.55(13) y
N41 C44 C45 N42 65.75(15) y
O41 C44 C45 C46 118.31(13) y
N41 C44 C45 C46 -61.39(15) y
N42 C45 C46 C47 57.74(14) y
C44 C45 C46 C47 -175.42(11) y
C45 C46 C47 C48 -103.54(15) y
C45 C46 C47 C52 71.27(16) y
C52 C47 C48 C49 -0.8(2) y
C46 C47 C48 C49 174.19(15) y
C47 C48 C49 C50 -0.3(3) y
C48 C49 C50 C51 0.7(3) y
C49 C50 C51 C52 0.0(2) y
C50 C51 C52 C47 -1.1(2) y
C48 C47 C52 C51 1.5(2) y
C46 C47 C52 C51 -173.44(13) y
C55 N42 C53 O42 -179.86(12) y
C45 N42 C53 O42 1.0(2) y
C55 N42 C53 N43 0.59(13) y
C45 N42 C53 N43 -178.60(11) y
N44 N43 C53 O42 14.4(2) y
C54 N43 C53 O42 178.68(12) y
N44 N43 C53 N42 -166.05(11) y
C54 N43 C53 N42 -1.76(14) y
C53 N43 C54 C55 2.33(15) y
N44 N43 C54 C55 165.95(12) y
N43 C54 C55 N42 -1.87(14) y
N43 C54 C55 C56 176.40(13) y
C53 N42 C55 C54 0.83(14) y
C45 N42 C55 C54 -179.98(12) y
C53 N42 C55 C56 -177.58(12) y
C45 N42 C55 C56 1.61(19) y
N43 N44 C57 O43 7.75(19) y
N43 N44 C57 C58 -171.97(11) y
O43 C57 C58 C59 -15.3(2) y
N44 C57 C58 C59 164.41(12) y
O43 C57 C58 C63 166.48(14) y
N44 C57 C58 C63 -13.81(19) y
C63 C58 C59 C60 1.5(2) y
C57 C58 C59 C60 -176.83(13) y
C58 C59 C60 C61 0.0(2) y
C64 O44 C61 C60 1.8(2) y
C64 O44 C61 C62 -178.90(17) y
C59 C60 C61 O44 177.41(14) y
C59 C60 C61 C62 -1.8(2) y
O44 C61 C62 C63 -177.14(14) y
C60 C61 C62 C63 2.2(2) y
C61 C62 C63 C58 -0.6(2) y
C59 C58 C63 C62 -1.2(2) y
C57 C58 C63 C62 177.03(13) y
